data_4340640
loop_
_publ_author_name
'Blusch, Lina K.'
'Mitevski, Oliver'
'Martin-Diaconescu, Vlad'
'Pr\"opper, Kevin'
'DeBeer, Serena'
'Dechert, Sebastian'
'Meyer, Franc'

_publ_section_title
;
 Selective Synthesis and Redox Sequence of a Heterobimetallic
 Nickel/Copper Complex of the Noninnocent Siamese-Twin Porphyrin.
;
_journal_issue 15
_journal_name_full 'Inorganic chemistry'
_journal_page_first 7876
_journal_paper_doi 10.1021/ic500460n
_journal_volume 53
_journal_year 2014
_chemical_formula_sum 'C51.97 H55.15 N4 Ni0.5 O3.15'
_chemical_formula_weight 815.60
_chemical_name_systematic
;
 ?
;
_space_group_crystal_system triclinic
_space_group_IT_number 2
_space_group_name_Hall '-P 1'
_space_group_name_H-M_alt 'P -1'
_symmetry_space_group_name_Hall '-P 1'
_symmetry_space_group_name_H-M 'P -1'
_atom_sites_solution_hydrogens mixed
_audit_creation_method SHELXL-2012
_cell_angle_alpha 98.1120(10)
_cell_angle_beta 96.8950(10)
_cell_angle_gamma 109.7450(10)
_cell_formula_units_Z 4
_cell_length_a 14.9415(4)
_cell_length_b 17.0016(4)
_cell_length_c 19.0343(5)
_cell_measurement_temperature 100(2)
_cell_volume 4431.9(2)
_computing_structure_refinement 'SHELXL-2012 (Sheldrick, 2012)'
_diffrn_ambient_temperature 100(2)
_diffrn_measured_fraction_theta_full 0.976
_diffrn_measured_fraction_theta_max 0.976
_diffrn_radiation_type CuK\a
_diffrn_radiation_wavelength 1.54178
_diffrn_reflns_av_R_equivalents 0.0393
_diffrn_reflns_Laue_measured_fraction_full 0.976
_diffrn_reflns_Laue_measured_fraction_max 0.976
_diffrn_reflns_limit_h_max 18
_diffrn_reflns_limit_h_min -18
_diffrn_reflns_limit_k_max 20
_diffrn_reflns_limit_k_min -20
_diffrn_reflns_limit_l_max 19
_diffrn_reflns_limit_l_min -21
_diffrn_reflns_number 97557
_diffrn_reflns_point_group_measured_fraction_full 0.976
_diffrn_reflns_point_group_measured_fraction_max 0.976
_diffrn_reflns_theta_full 67.679
_diffrn_reflns_theta_max 68.245
_diffrn_reflns_theta_min 2.384
_exptl_absorpt_coefficient_mu 0.789
_exptl_absorpt_correction_type multi-scan
_exptl_absorpt_process_details SADABS
_exptl_crystal_density_diffrn 1.222
_exptl_crystal_F_000 1737
_exptl_crystal_size_max 0.125
_exptl_crystal_size_mid 0.125
_exptl_crystal_size_min 0.125
_refine_diff_density_max 0.671
_refine_diff_density_min -0.858
_refine_diff_density_rms 0.075
_refine_ls_extinction_method none
_refine_ls_goodness_of_fit_ref 1.078
_refine_ls_hydrogen_treatment mixed
_refine_ls_matrix_type full
_refine_ls_number_parameters 1284
_refine_ls_number_reflns 15835
_refine_ls_number_restraints 1523
_refine_ls_restrained_S_all 1.049
_refine_ls_R_factor_all 0.0657
_refine_ls_R_factor_gt 0.0602
_refine_ls_shift/su_max 0.001
_refine_ls_shift/su_mean 0.000
_refine_ls_structure_factor_coef Fsqd
_refine_ls_weighting_details
;
 w=1/[\s^2^(Fo^2^)+(0.0913P)^2^+6.0041P]
 where P=(Fo^2^+2Fc^2^)/3
;
_refine_ls_weighting_scheme calc
_refine_ls_wR_factor_gt 0.1667
_refine_ls_wR_factor_ref 0.1794
_reflns_Friedel_coverage 0.000
_reflns_number_gt 14471
_reflns_number_total 15835
_reflns_threshold_expression 'I > 2\s(I)'
_cod_data_source_file ic500460n_si_002.cif
_cod_data_source_block final
_cod_original_formula_sum 'C51.97 H55.15 N4 Ni0.50 O3.15'
_cod_database_code 4340640
_shelx_space_group_comment
;
The symmetry employed for this shelxl refinement is uniquely defined
by the following loop, which should always be used as a source of
symmetry information in preference to the above space-group names.
They are only intended as comments.
;
_shelx_estimated_absorpt_t_min 0.908
_shelx_estimated_absorpt_t_max 0.908
_diffrn_reflns_sigmai/neti 0.0275
_shelxl_version_number 2012-4

loop_
_space_group_symop_operation_xyz
'x, y, z'
'-x, -y, -z'

loop_
_atom_site_label
_atom_site_type_symbol
_atom_site_fract_x
_atom_site_fract_y
_atom_site_fract_z
_atom_site_U_iso_or_equiv
_atom_site_adp_type
_atom_site_occupancy
_atom_site_site_symmetry_order
_atom_site_calc_flag
_atom_site_refinement_flags
_atom_site_disorder_assembly
_atom_site_disorder_group
Ni1 Ni 0.90843(3) 0.71297(3) 0.77697(2) 0.02141(12) Uani 1 1 d DU . .
C1 C 0.79633(17) 0.62989(15) 0.87415(13) 0.0217(5) Uani 1 1 d DU . .
N1 N 0.88575(14) 0.65960(13) 0.85648(11) 0.0210(4) Uani 1 1 d DU . .
N2 N 0.77705(14) 0.66747(13) 0.73241(11) 0.0219(4) Uani 1 1 d DU . .
C2 C 0.71157(16) 0.59067(15) 0.82308(14) 0.0218(5) Uani 1 1 d DU . .
N3 N 0.93255(14) 0.79826(13) 0.72152(12) 0.0233(4) Uani 1 1 d DU . .
C3 C 0.62519(16) 0.53183(15) 0.84547(13) 0.0216(5) Uani 1 1 d DU . .
N5 N 1.08658(14) 0.72918(13) 0.73938(11) 0.0225(4) Uani 1 1 d DU . .
C5 C 0.5508(2) 0.40272(17) 0.88954(15) 0.0318(6) Uani 1 1 d DU . .
H5C H 0.5553 0.3540 0.9065 0.038 Uiso 1 1 calc RD . .
N4 N 1.03852(14) 0.72570(13) 0.79542(11) 0.0221(4) Uani 1 1 d DU . .
C4 C 0.63012(18) 0.45946(16) 0.86922(14) 0.0264(5) Uani 1 1 d DU . .
H4 H 0.6887 0.4487 0.8716 0.032 Uiso 1 1 calc RD . .
N6 N 1.00339(14) 0.87535(13) 0.74919(11) 0.0232(4) Uani 1 1 d DU . .
C6 C 0.4651(2) 0.41777(17) 0.88494(15) 0.0326(6) Uani 1 1 d DU . .
H6 H 0.4102 0.3787 0.8980 0.039 Uiso 1 1 calc RD . .
C9 C 0.70930(16) 0.60144(15) 0.75112(13) 0.0201(5) Uani 1 1 d DU . .
N8 N 1.27812(14) 0.85713(12) 0.70597(11) 0.0194(4) Uani 1 1 d DU A .
H8 H 1.2474 0.8696 0.7400 0.023 Uiso 1 1 calc RD . .
C8 C 0.53878(17) 0.54642(16) 0.84213(14) 0.0249(5) Uani 1 1 d DU . .
H8A H 0.5344 0.5959 0.8265 0.030 Uiso 1 1 calc RD . .
N7 N 1.19276(14) 0.99541(13) 0.70356(11) 0.0198(4) Uani 1 1 d DU A .
HN7 H 1.161(2) 0.944(2) 0.6767(16) 0.020(7) Uiso 1 1 d D . .
C7 C 0.45876(18) 0.48927(17) 0.86149(15) 0.0288(5) Uani 1 1 d DU . .
H7 H 0.3998 0.4994 0.8586 0.035 Uiso 1 1 calc RD . .
C10 C 0.63923(17) 0.54886(15) 0.68656(14) 0.0223(5) Uani 1 1 d DU A .
C11 C 0.56333(18) 0.46226(16) 0.68090(15) 0.0268(5) Uani 1 1 d DU . .
H11A H 0.5163 0.4483 0.6355 0.032 Uiso 1 1 calc RD . .
H11B H 0.5280 0.4635 0.7216 0.032 Uiso 1 1 calc RD . .
C12 C 0.6068(2) 0.39302(18) 0.68195(18) 0.0402(7) Uani 1 1 d DU . .
H12A H 0.5556 0.3383 0.6806 0.060 Uiso 1 1 calc RD . .
H12B H 0.6550 0.4075 0.7261 0.060 Uiso 1 1 calc RD . .
H12C H 0.6379 0.3888 0.6398 0.060 Uiso 1 1 calc RD . .
C13 C 0.66457(17) 0.58716(15) 0.62985(14) 0.0237(5) Uani 1 1 d DU . .
C15 C 0.6976(11) 0.5154(4) 0.5139(3) 0.041(2) Uani 0.74(3) 1 d PDU A 5
H15A H 0.6694 0.4905 0.4631 0.062 Uiso 0.74(3) 1 calc PRD A 5
H15B H 0.7104 0.4721 0.5381 0.062 Uiso 0.74(3) 1 calc PRD A 5
H15C H 0.7583 0.5632 0.5173 0.062 Uiso 0.74(3) 1 calc PRD A 5
C14 C 0.6276(9) 0.5470(8) 0.5499(5) 0.0310(19) Uani 0.74(3) 1 d PDU A 5
H14A H 0.5660 0.4985 0.5450 0.037 Uiso 0.74(3) 1 calc PRD A 5
H14B H 0.6139 0.5895 0.5243 0.037 Uiso 0.74(3) 1 calc PRD A 5
C15A C 0.646(3) 0.4958(15) 0.5136(8) 0.037(5) Uani 0.26(3) 1 d PDU A 6
H15A H 0.6069 0.4738 0.4650 0.055 Uiso 0.26(3) 1 calc PRD A 6
H15B H 0.6430 0.4482 0.5380 0.055 Uiso 0.26(3) 1 calc PRD A 6
H15C H 0.7131 0.5272 0.5103 0.055 Uiso 0.26(3) 1 calc PRD A 6
C14A C 0.607(2) 0.555(2) 0.5559(16) 0.024(4) Uani 0.26(3) 1 d PDU A 6
H4A H 0.6095 0.6029 0.5315 0.028 Uiso 0.26(3) 1 calc PRD A 6
H4B H 0.5382 0.5235 0.5584 0.028 Uiso 0.26(3) 1 calc PRD A 6
C16 C 0.74854(17) 0.66524(15) 0.65856(13) 0.0209(5) Uani 1 1 d DU A .
C17 C 0.79081(17) 0.73117(15) 0.62543(13) 0.0216(5) Uani 1 1 d DU . .
C18 C 0.75225(18) 0.73400(15) 0.55017(13) 0.0233(5) Uani 1 1 d DU A .
C19 C 0.6689(2) 0.75075(18) 0.53418(15) 0.0320(6) Uani 1 1 d DU . .
H19 H 0.6344 0.7600 0.5714 0.038 Uiso 1 1 calc RD A .
C20 C 0.6350(2) 0.7542(2) 0.46347(17) 0.0400(7) Uani 1 1 d DU A .
H20 H 0.5774 0.7656 0.4529 0.048 Uiso 1 1 calc RD . .
C21 C 0.6840(3) 0.74121(19) 0.40926(16) 0.0410(7) Uani 1 1 d DU . .
H21 H 0.6603 0.7436 0.3613 0.049 Uiso 1 1 calc RD A .
C22 C 0.7679(2) 0.7246(2) 0.42439(16) 0.0418(7) Uani 1 1 d DU A .
H22 H 0.8021 0.7154 0.3870 0.050 Uiso 1 1 calc RD . .
C23 C 0.8021(2) 0.7215(2) 0.49515(16) 0.0366(6) Uani 1 1 d DU . .
H23 H 0.8601 0.7106 0.5058 0.044 Uiso 1 1 calc RD A .
C24 C 0.87342(16) 0.80458(15) 0.66355(13) 0.0211(5) Uani 1 1 d DU A .
C25 C 0.90617(16) 0.88929(15) 0.65363(13) 0.0206(5) Uani 1 1 d DU . .
C26 C 0.86659(17) 0.92951(15) 0.59899(14) 0.0226(5) Uani 1 1 d DU A .
C27 C 0.80217(18) 0.96977(17) 0.61436(15) 0.0281(5) Uani 1 1 d DU . .
H27 H 0.7820 0.9707 0.6598 0.034 Uiso 1 1 calc RD A .
C28 C 0.76714(19) 1.00862(18) 0.56371(16) 0.0331(6) Uani 1 1 d DU A .
H28 H 0.7238 1.0366 0.5748 0.040 Uiso 1 1 calc RD . .
C29 C 0.7957(2) 1.0066(2) 0.49643(17) 0.0398(7) Uani 1 1 d DU . .
H29 H 0.7713 1.0327 0.4616 0.048 Uiso 1 1 calc RD A .
C30 C 0.8593(2) 0.9666(2) 0.48069(17) 0.0415(7) Uani 1 1 d DU A .
H30 H 0.8783 0.9645 0.4348 0.050 Uiso 1 1 calc RD . .
C31 C 0.8956(2) 0.92928(19) 0.53209(15) 0.0325(6) Uani 1 1 d DU . .
H31 H 0.9408 0.9033 0.5214 0.039 Uiso 1 1 calc RD A .
C32 C 0.98708(17) 0.93032(15) 0.70823(14) 0.0220(5) Uani 1 1 d DU A .
C33 C 1.04759(17) 1.02147(15) 0.72603(13) 0.0216(5) Uani 1 1 d DU . .
C34 C 1.000(3) 1.088(2) 0.734(2) 0.0240(15) Uani 0.30(3) 1 d PDU A 3
C35 C 0.9374(16) 1.0826(17) 0.7796(13) 0.036(3) Uani 0.30(3) 1 d PDU A 3
H35 H 0.9249 1.0376 0.8058 0.043 Uiso 0.30(3) 1 calc PRD A 3
C36 C 0.8897(12) 1.1404(17) 0.7902(16) 0.040(4) Uani 0.30(3) 1 d PDU A 3
H36 H 0.8489 1.1378 0.8252 0.048 Uiso 0.30(3) 1 calc PRD A 3
C37 C 0.9042(15) 1.1998(13) 0.7485(19) 0.045(4) Uani 0.30(3) 1 d PDU A 3
H37 H 0.8722 1.2394 0.7539 0.054 Uiso 0.30(3) 1 calc PRD A 3
C38 C 0.9624(16) 1.2049(13) 0.6997(18) 0.042(4) Uani 0.30(3) 1 d PDU A 3
H38 H 0.9719 1.2494 0.6731 0.050 Uiso 0.30(3) 1 calc PRD A 3
C39 C 1.0102(17) 1.1469(12) 0.6861(14) 0.028(3) Uani 0.30(3) 1 d PDU A 3
H39 H 1.0461 1.1471 0.6481 0.034 Uiso 0.30(3) 1 calc PRD A 3
C34A C 0.9935(11) 1.0772(8) 0.7438(8) 0.0240(15) Uani 0.70(3) 1 d PDU A 4
C35A C 0.9359(5) 1.0647(5) 0.7973(5) 0.0241(14) Uani 0.70(3) 1 d PDU A 4
H35A H 0.9310 1.0191 0.8220 0.029 Uiso 0.70(3) 1 calc PRD A 4
C36A C 0.8863(4) 1.1179(6) 0.8145(5) 0.0298(16) Uani 0.70(3) 1 d PDU A 4
H36A H 0.8478 1.1089 0.8510 0.036 Uiso 0.70(3) 1 calc PRD A 4
C37A C 0.8926(4) 1.1850(5) 0.7784(6) 0.0294(18) Uani 0.70(3) 1 d PDU A 4
H37A H 0.8589 1.2219 0.7907 0.035 Uiso 0.70(3) 1 calc PRD A 4
C38A C 0.9476(7) 1.1981(4) 0.7250(5) 0.0299(16) Uani 0.70(3) 1 d PDU A 4
H38A H 0.9504 1.2428 0.6994 0.036 Uiso 0.70(3) 1 calc PRD A 4
C39A C 0.9994(6) 1.1447(5) 0.7086(6) 0.0241(15) Uani 0.70(3) 1 d PDU A 4
H39A H 1.0390 1.1549 0.6730 0.029 Uiso 0.70(3) 1 calc PRD A 4
C40 C 1.14572(17) 1.04871(15) 0.73014(13) 0.0193(5) Uani 1 1 d DU A .
C41 C 1.22210(17) 1.13000(14) 0.76363(13) 0.0197(5) Uani 1 1 d DU . .
C42 C 1.21066(17) 1.20436(15) 0.81049(13) 0.0220(5) Uani 1 1 d DU A .
H42A H 1.2568 1.2203 0.8566 0.026 Uiso 1 1 calc RD . .
H42B H 1.1446 1.1860 0.8218 0.026 Uiso 1 1 calc RD . .
C43 C 1.22743(19) 1.28308(16) 0.77612(14) 0.0268(5) Uani 1 1 d DU . .
H43A H 1.2923 1.3013 0.7640 0.040 Uiso 1 1 calc RD A .
H43B H 1.2215 1.3292 0.8102 0.040 Uiso 1 1 calc RD . .
H43C H 1.1792 1.2691 0.7321 0.040 Uiso 1 1 calc RD . .
C44 C 1.30867(17) 1.12326(15) 0.75517(13) 0.0205(5) Uani 1 1 d DU A .
C45 C 1.40566(17) 1.18579(16) 0.79497(14) 0.0251(5) Uani 1 1 d DU . .
H45A H 1.4009 1.2422 0.8098 0.030 Uiso 1 1 calc RD A .
H45B H 1.4537 1.1920 0.7625 0.030 Uiso 1 1 calc RD . .
C46 C 1.4396(2) 1.15547(19) 0.86187(16) 0.0350(6) Uani 1 1 d DU A .
H46A H 1.4451 1.1000 0.8471 0.052 Uiso 1 1 calc RD . .
H46B H 1.3925 1.1502 0.8943 0.052 Uiso 1 1 calc RD . .
H46C H 1.5026 1.1969 0.8869 0.052 Uiso 1 1 calc RD . .
C47 C 1.29030(17) 1.03783(15) 0.71510(13) 0.0199(5) Uani 1 1 d DU . .
C48 C 1.35556(17) 1.00313(15) 0.69018(13) 0.0203(5) Uani 1 1 d DU A .
C49 C 1.45472(17) 1.05869(14) 0.68489(13) 0.0209(5) Uani 1 1 d DU . .
C50 C 1.53487(18) 1.05159(17) 0.72531(15) 0.0284(5) Uani 1 1 d DU A .
H50 H 1.5259 1.0106 0.7555 0.034 Uiso 1 1 calc RD . .
C51 C 1.6277(2) 1.10407(19) 0.72178(17) 0.0370(6) Uani 1 1 d DU . .
H51 H 1.6817 1.0995 0.7503 0.044 Uiso 1 1 calc RD A .
C52 C 1.64225(19) 1.16308(18) 0.67698(17) 0.0348(6) Uani 1 1 d DU A .
H52 H 1.7059 1.1988 0.6746 0.042 Uiso 1 1 calc RD . .
C53 C 1.56316(19) 1.16954(16) 0.63565(15) 0.0287(6) Uani 1 1 d DU . .
H53 H 1.5728 1.2093 0.6043 0.034 Uiso 1 1 calc RD A .
C54 C 1.47000(18) 1.11843(15) 0.63956(14) 0.0241(5) Uani 1 1 d DU A .
H54 H 1.4163 1.1239 0.6114 0.029 Uiso 1 1 calc RD . .
C55 C 1.33299(16) 0.91375(15) 0.67149(13) 0.0193(5) Uani 1 1 d DU . .
C56 C 1.36383(17) 0.86678(15) 0.61548(14) 0.0217(5) Uani 1 1 d DU A .
C57 C 1.41044(18) 0.90180(16) 0.55487(14) 0.0251(5) Uani 1 1 d DU . .
H57A H 1.3956 0.9532 0.5488 0.030 Uiso 1 1 calc RD A .
H57B H 1.3803 0.8590 0.5097 0.030 Uiso 1 1 calc RD . .
C58 C 1.5191(2) 0.9252(2) 0.56433(18) 0.0454(8) Uani 1 1 d DU A .
H58A H 1.5399 0.9330 0.5181 0.068 Uiso 1 1 calc RD . .
H58B H 1.5365 0.8794 0.5811 0.068 Uiso 1 1 calc RD . .
H58C H 1.5511 0.9783 0.5999 0.068 Uiso 1 1 calc RD . .
C59 C 1.32860(17) 0.78268(15) 0.62024(13) 0.0211(5) Uani 1 1 d DU . .
C60 C 1.3297(12) 0.7088(13) 0.5646(9) 0.026(3) Uani 0.652(9) 1 d PDU A 1
H60A H 1.3003 0.7126 0.5164 0.031 Uiso 0.652(9) 1 calc PRD A 1
H60B H 1.2892 0.6545 0.5762 0.031 Uiso 0.652(9) 1 calc PRD A 1
C61 C 1.4309(3) 0.7070(3) 0.5613(3) 0.0349(13) Uani 0.652(9) 1 d PDU A 1
H61A H 1.4262 0.6584 0.5246 0.052 Uiso 0.652(9) 1 calc PRD A 1
H61B H 1.4599 0.7013 0.6084 0.052 Uiso 0.652(9) 1 calc PRD A 1
H61C H 1.4713 0.7600 0.5488 0.052 Uiso 0.652(9) 1 calc PRD A 1
C60A C 1.324(2) 0.712(3) 0.5637(18) 0.033(5) Uani 0.348(9) 1 d PDU A 2
H6A H 1.3325 0.6659 0.5864 0.040 Uiso 0.348(9) 1 calc PRD A 2
H6B H 1.3778 0.7327 0.5371 0.040 Uiso 0.348(9) 1 calc PRD A 2
C61A C 1.2264(12) 0.6777(12) 0.5100(9) 0.108(7) Uani 0.348(9) 1 d PDU A 2
H1A H 1.2185 0.7235 0.4868 0.162 Uiso 0.348(9) 1 calc PRD A 2
H1B H 1.1731 0.6568 0.5361 0.162 Uiso 0.348(9) 1 calc PRD A 2
H1C H 1.2258 0.6310 0.4732 0.162 Uiso 0.348(9) 1 calc PRD A 2
C92 C 0.69214(19) 0.71398(18) 0.98376(15) 0.0315(6) Uani 1 1 d DU . .
H92A H 0.6624 0.7047 0.9331 0.047 Uiso 1 1 calc RD . .
H92B H 0.7473 0.7681 0.9963 0.047 Uiso 1 1 calc RD . .
H92C H 0.6445 0.7158 1.0145 0.047 Uiso 1 1 calc RD . .
C91 C 0.72690(18) 0.64109(17) 0.99537(14) 0.0275(5) Uani 1 1 d DU . .
H91A H 0.7513 0.6474 1.0473 0.033 Uiso 1 1 calc RD . .
H91B H 0.6721 0.5860 0.9796 0.033 Uiso 1 1 calc RD . .
C90 C 0.80615(17) 0.64143(16) 0.95319(14) 0.0236(5) Uani 1 1 d DU . .
C89 C 0.92407(19) 0.62277(18) 1.10103(15) 0.0313(6) Uani 1 1 d DU . .
H89A H 0.8544 0.5904 1.0932 0.047 Uiso 1 1 calc RD . .
H89B H 0.9486 0.6448 1.1528 0.047 Uiso 1 1 calc RD . .
H89C H 0.9572 0.5854 1.0827 0.047 Uiso 1 1 calc RD . .
C88 C 0.94285(18) 0.69734(17) 1.06094(14) 0.0265(5) Uani 1 1 d DU . .
H88A H 0.9143 0.7374 1.0829 0.032 Uiso 1 1 calc RD . .
H88B H 1.0135 0.7281 1.0676 0.032 Uiso 1 1 calc RD . .
C87 C 0.90200(17) 0.67086(16) 0.98112(14) 0.0242(5) Uani 1 1 d DU . .
C86 C 0.95400(17) 0.67936(15) 0.91976(13) 0.0216(5) Uani 1 1 d DU . .
C85 C 1.1085(2) 0.6312(2) 1.01487(16) 0.0340(6) Uani 1 1 d DU . .
H85 H 1.0560 0.5796 0.9942 0.041 Uiso 1 1 calc RD . .
C84 C 1.1730(2) 0.6336(2) 1.07477(18) 0.0438(8) Uani 1 1 d DU . .
H84 H 1.1646 0.5840 1.0947 0.053 Uiso 1 1 calc RD . .
C83 C 1.2495(2) 0.7084(3) 1.10536(16) 0.0462(8) Uani 1 1 d DU . .
H83 H 1.2930 0.7106 1.1469 0.055 Uiso 1 1 calc RD . .
C82 C 1.2624(2) 0.7802(2) 1.07504(17) 0.0425(7) Uani 1 1 d DU . .
H82 H 1.3156 0.8313 1.0954 0.051 Uiso 1 1 calc RD . .
C81 C 1.19781(19) 0.7779(2) 1.01503(15) 0.0329(6) Uani 1 1 d DU . .
H81 H 1.2071 0.8273 0.9947 0.039 Uiso 1 1 calc RD . .
C80 C 1.11953(17) 0.70309(18) 0.98453(14) 0.0267(5) Uani 1 1 d DU . .
C79 C 1.05093(17) 0.69853(15) 0.91946(13) 0.0226(5) Uani 1 1 d DU . .
C78 C 1.08848(16) 0.70844(15) 0.85301(13) 0.0212(5) Uani 1 1 d DU . .
C77 C 1.24582(19) 0.61522(17) 0.90181(14) 0.0270(5) Uani 1 1 d DU . .
H77 H 1.1834 0.5728 0.8966 0.032 Uiso 1 1 calc RD . .
C76 C 1.3253(2) 0.60387(19) 0.93811(16) 0.0341(6) Uani 1 1 d DU . .
H76 H 1.3170 0.5546 0.9585 0.041 Uiso 1 1 calc RD . .
C75 C 1.4172(2) 0.6646(2) 0.94462(16) 0.0366(6) Uani 1 1 d DU . .
H75 H 1.4718 0.6568 0.9693 0.044 Uiso 1 1 calc RD . .
C74 C 1.42872(19) 0.7363(2) 0.91500(16) 0.0353(6) Uani 1 1 d DU . .
H74 H 1.4915 0.7777 0.9190 0.042 Uiso 1 1 calc RD . .
C73 C 1.34872(18) 0.74783(18) 0.87942(15) 0.0302(6) Uani 1 1 d DU . .
H73 H 1.3571 0.7973 0.8592 0.036 Uiso 1 1 calc RD . .
C72 C 1.25628(17) 0.68754(16) 0.87315(14) 0.0244(5) Uani 1 1 d DU . .
C71 C 1.17293(17) 0.70046(15) 0.83244(13) 0.0218(5) Uani 1 1 d DU . .
C70 C 1.16725(16) 0.71374(14) 0.76164(13) 0.0198(5) Uani 1 1 d DU A .
C69 C 1.1891(2) 0.55093(17) 0.69382(16) 0.0332(6) Uani 1 1 d DU . .
H69 H 1.1233 0.5451 0.6924 0.040 Uiso 1 1 calc RD . .
C68 C 1.2140(2) 0.47879(18) 0.68555(18) 0.0419(7) Uani 1 1 d DU . .
H68 H 1.1651 0.4239 0.6781 0.050 Uiso 1 1 calc RD . .
C67 C 1.3094(2) 0.48671(19) 0.68818(17) 0.0400(7) Uani 1 1 d DU . .
H67 H 1.3260 0.4373 0.6820 0.048 Uiso 1 1 calc RD . .
C66 C 1.3806(2) 0.56643(19) 0.69976(15) 0.0345(6) Uani 1 1 d DU . .
H66 H 1.4463 0.5718 0.7018 0.041 Uiso 1 1 calc RD . .
C65 C 1.35661(19) 0.63828(17) 0.70843(14) 0.0278(5) Uani 1 1 d DU . .
H65 H 1.4063 0.6930 0.7174 0.033 Uiso 1 1 calc RD . .
C64 C 1.26035(18) 0.63174(15) 0.70419(13) 0.0228(5) Uani 1 1 d DU A .
C63 C 1.23480(16) 0.70870(15) 0.71278(13) 0.0198(5) Uani 1 1 d DU . .
C62 C 1.27679(16) 0.77575(15) 0.68027(13) 0.0201(5) Uani 1 1 d DU A .
C1_1 C 0.7519(4) 0.8420(4) 0.8273(4) 0.0655(14) Uani 0.720(4) 1 d PDU B 17
H1A_1 H 0.7973 0.8499 0.7935 0.098 Uiso 0.720(4) 1 calc PRD B 17
H1B_1 H 0.7586 0.7995 0.8552 0.098 Uiso 0.720(4) 1 calc PRD B 17
H1C_1 H 0.7658 0.8963 0.8601 0.098 Uiso 0.720(4) 1 calc PRD B 17
O1_1 O 0.5936(4) 0.7411(3) 0.7817(5) 0.119(2) Uani 0.720(4) 1 d PDU B 17
C2_1 C 0.6137(7) 0.8745(6) 0.7617(7) 0.137(4) Uani 0.720(4) 1 d PDU B 17
H2A_1 H 0.5701 0.8499 0.7151 0.205 Uiso 0.720(4) 1 calc PRD B 17
H2B_1 H 0.6685 0.9239 0.7567 0.205 Uiso 0.720(4) 1 calc PRD B 17
H2C_1 H 0.5788 0.8925 0.7974 0.205 Uiso 0.720(4) 1 calc PRD B 17
C3_1 C 0.6488(4) 0.8115(3) 0.7853(4) 0.0616(13) Uani 0.720(4) 1 d PDU B 17
C1A_1 C 0.6304(11) 0.8201(11) 0.7354(8) 0.0655(14) Uani 0.280(4) 1 d PDU B 18
H1AA_1 H 0.6620 0.8425 0.6965 0.098 Uiso 0.280(4) 1 calc PRD B 18
H1AB_1 H 0.5627 0.8157 0.7267 0.098 Uiso 0.280(4) 1 calc PRD B 18
H1AC_1 H 0.6332 0.7636 0.7370 0.098 Uiso 0.280(4) 1 calc PRD B 18
O1A_1 O 0.6622(10) 0.9406(8) 0.8324(11) 0.119(2) Uani 0.280(4) 1 d PDU B 18
C2A_1 C 0.7714(17) 0.8727(17) 0.8484(19) 0.137(4) Uani 0.280(4) 1 d PDU B 18
H2AA_1 H 0.8259 0.8939 0.8235 0.205 Uiso 0.280(4) 1 calc PRD B 18
H2AB_1 H 0.7592 0.8128 0.8507 0.205 Uiso 0.280(4) 1 calc PRD B 18
H2AC_1 H 0.7869 0.9064 0.8975 0.205 Uiso 0.280(4) 1 calc PRD B 18
C3A_1 C 0.6824(9) 0.8803(8) 0.8076(8) 0.0616(13) Uani 0.280(4) 1 d PDU B 18
O1_2 O 0.9741(3) 0.6937(3) 0.4111(3) 0.0851(13) Uani 0.7 1 d PDU C 7
C2_2 C 1.0420(6) 0.6302(4) 0.4953(4) 0.0754(18) Uani 0.7 1 d PDU C 7
H2A_2 H 0.9791 0.5834 0.4818 0.113 Uiso 0.7 1 calc PRD C 7
H2B_2 H 1.0525 0.6553 0.5466 0.113 Uiso 0.7 1 calc PRD C 7
H2C_2 H 1.0932 0.6082 0.4863 0.113 Uiso 0.7 1 calc PRD C 7
C3_2 C 1.0437(4) 0.6966(3) 0.4513(3) 0.0551(12) Uani 0.7 1 d PDU C 7
C1_2 C 1.1373(4) 0.7688(3) 0.4589(3) 0.0479(11) Uani 0.7 1 d PDU C 7
H1A_2 H 1.1831 0.7482 0.4366 0.072 Uiso 0.7 1 calc PRD C 7
H1B_2 H 1.1637 0.7927 0.5101 0.072 Uiso 0.7 1 calc PRD C 7
H1C_2 H 1.1266 0.8130 0.4348 0.072 Uiso 0.7 1 calc PRD C 7
C1A_2 C 1.047(3) 0.773(2) 0.4634(14) 0.0479(11) Uani 0.1 1 d PDU D 8
H1AA_2 H 1.1046 0.8147 0.4522 0.072 Uiso 0.1 1 calc PRD D 8
H1AB_2 H 0.9897 0.7849 0.4461 0.072 Uiso 0.1 1 calc PRD D 8
H1AC_2 H 1.0402 0.7155 0.4396 0.072 Uiso 0.1 1 calc PRD D 8
C2A_2 C 1.007(4) 0.6938(19) 0.570(2) 0.0754(18) Uani 0.1 1 d PDU D 8
H2AA_2 H 0.9651 0.7035 0.6035 0.113 Uiso 0.1 1 calc PRD D 8
H2AB_2 H 1.0555 0.6751 0.5946 0.113 Uiso 0.1 1 calc PRD D 8
H2AC_2 H 0.9680 0.6498 0.5282 0.113 Uiso 0.1 1 calc PRD D 8
C3A_2 C 1.0585(18) 0.7778(17) 0.5447(13) 0.0551(12) Uani 0.1 1 d PDU D 8
O1A_2 O 1.101(2) 0.839(2) 0.596(2) 0.0851(13) Uani 0.1 1 d PDU D 8
C2_3 C 1.1797(10) 0.6212(9) 0.3645(9) 0.0468(10) Uani 0.251(9) 1 d PDU E 15
H22A_3 H 1.1816 0.6660 0.3369 0.070 Uiso 0.251(9) 1 calc PRD E 15
H22B_3 H 1.2457 0.6239 0.3805 0.070 Uiso 0.251(9) 1 calc PRD E 15
H22C_3 H 1.1498 0.6296 0.4067 0.070 Uiso 0.251(9) 1 calc PRD E 15
C1_3 C 1.1081(17) 0.5429(16) 0.2406(10) 0.0634(16) Uani 0.251(9) 1 d PDU E 15
H1A_3 H 1.1482 0.5172 0.2159 0.095 Uiso 0.251(9) 1 calc PRD E 15
H1B_3 H 1.1263 0.6027 0.2359 0.095 Uiso 0.251(9) 1 calc PRD E 15
H1C_3 H 1.0399 0.5121 0.2189 0.095 Uiso 0.251(9) 1 calc PRD E 15
O1_3 O 1.098(3) 0.4795(12) 0.3532(13) 0.168(4) Uani 0.251(9) 1 d PDU E 15
C3_3 C 1.1231(14) 0.5380(11) 0.3191(10) 0.0576(14) Uani 0.251(9) 1 d PDU E 15
O1A_3 O 1.1250(9) 0.6175(3) 0.3329(3) 0.168(4) Uani 0.749(9) 1 d PDU E 16
C3A_3 C 1.1014(5) 0.5485(4) 0.3035(3) 0.0576(14) Uani 0.749(9) 1 d PDU E 16
C2A_3 C 1.1004(4) 0.4765(4) 0.3442(4) 0.0468(10) Uani 0.749(9) 1 d PDU E 16
H2AA_3 H 1.0390 0.4284 0.3273 0.070 Uiso 0.749(9) 1 calc PRD E 16
H2AB_3 H 1.1075 0.4972 0.3960 0.070 Uiso 0.749(9) 1 calc PRD E 16
H2AC_3 H 1.1540 0.4579 0.3351 0.070 Uiso 0.749(9) 1 calc PRD E 16
C1A_3 C 1.0677(6) 0.5202(5) 0.2244(4) 0.0634(16) Uani 0.749(9) 1 d PDU E 16
H1AA_3 H 1.0789 0.5701 0.2017 0.095 Uiso 0.749(9) 1 calc PRD E 16
H1AB_3 H 0.9985 0.4858 0.2145 0.095 Uiso 0.749(9) 1 calc PRD E 16
H1AC_3 H 1.1035 0.4859 0.2049 0.095 Uiso 0.749(9) 1 calc PRD E 16
C1_4 C 1.4102(5) 0.9795(5) 0.9841(5) 0.069(2) Uani 0.5 1 d PDU F -12
H1A_4 H 1.4120 0.9581 1.0293 0.104 Uiso 0.5 1 calc PRD F -12
H1B_4 H 1.3550 0.9396 0.9484 0.104 Uiso 0.5 1 calc PRD F -12
H1C_4 H 1.4037 1.0353 0.9930 0.104 Uiso 0.5 1 calc PRD F -12
H1D_4 H 1.3685 0.9973 0.9512 0.104 Uiso 0.5 1 calc PRD F -12
H1E_4 H 1.4254 1.0158 1.0321 0.104 Uiso 0.5 1 calc PRD F -12
H1F_4 H 1.3768 0.9200 0.9874 0.104 Uiso 0.5 1 calc PRD F -12
O1_4 O 1.5029(7) 0.9692(6) 0.8871(5) 0.111(3) Uani 0.5 1 d PDU F -12
C3_4 C 1.5087(8) 0.9885(5) 0.9542(6) 0.082(3) Uani 0.5 1 d PDU F -12
C1_5 C 1.1406(4) 1.0445(3) 0.9344(3) 0.0667(14) Uani 0.848(4) 1 d PDU G 11
H1A_5 H 1.1438 1.0235 0.8845 0.100 Uiso 0.848(4) 1 calc PRD G 11
H1B_5 H 1.2048 1.0837 0.9595 0.100 Uiso 0.848(4) 1 calc PRD G 11
H1C_5 H 1.0949 1.0745 0.9347 0.100 Uiso 0.848(4) 1 calc PRD G 11
O1_5 O 1.1566(4) 0.9671(3) 1.0259(3) 0.1103(18) Uani 0.848(4) 1 d PDU G 11
C2_5 C 1.0132(4) 0.9043(3) 0.9399(3) 0.0662(13) Uani 0.848(4) 1 d PDU G 11
H2A_5 H 1.0155 0.8786 0.8910 0.099 Uiso 0.848(4) 1 calc PRD G 11
H2B_5 H 0.9629 0.9293 0.9378 0.099 Uiso 0.848(4) 1 calc PRD G 11
H2C_5 H 0.9984 0.8604 0.9695 0.099 Uiso 0.848(4) 1 calc PRD G 11
C3_5 C 1.1073(4) 0.9711(3) 0.9720(3) 0.0619(12) Uani 0.848(4) 1 d PDU G 11
O3_5 O 1.1232(9) 0.9392(8) 0.8853(7) 0.0331(5) Uani 0.152(4) 1 d P G 12
O1_7 O 1.19800(15) 0.90568(14) 0.82880(12) 0.0331(5) Uani 0.9 1 d PD H 20
H1_7 H 1.198(4) 0.864(3) 0.858(3) 0.091(18) Uiso 0.9 1 d PD I 20
H2_7 H 1.1327(18) 0.894(3) 0.806(2) 0.065(14) Uiso 0.9 1 d PD J 20
O1_7 O 1.2837(14) 0.9270(12) 0.8496(11) 0.0331(5) Uani 0.1 1 d PD K 21
O3_6 O 1.08537(16) 0.81954(14) 0.61923(12) 0.0233(5) Uani 0.8 1 d PD L 22
H23O_6 H 1.0272(19) 0.821(3) 0.601(2) 0.040(11) Uiso 0.8 1 d PD M 22
H13O_6 H 1.076(3) 0.782(2) 0.6496(18) 0.035(10) Uiso 0.8 1 d PD N 22
O2_6 O 1.1573(6) 0.8776(5) 0.7252(5) 0.0233(5) Uani 0.2 1 d PD O 23

loop_
_atom_site_aniso_label
_atom_site_aniso_U_11
_atom_site_aniso_U_22
_atom_site_aniso_U_33
_atom_site_aniso_U_23
_atom_site_aniso_U_13
_atom_site_aniso_U_12
Ni1 0.0143(2) 0.0260(2) 0.0221(2) 0.00766(17) 0.00273(15) 0.00398(16)
C1 0.0169(11) 0.0253(12) 0.0235(12) 0.0085(9) 0.0063(9) 0.0060(9)
N1 0.0159(9) 0.0260(10) 0.0182(10) 0.0058(8) 0.0019(7) 0.0037(8)
N2 0.0160(9) 0.0237(10) 0.0228(11) 0.0053(8) 0.0024(7) 0.0033(8)
C2 0.0159(11) 0.0225(11) 0.0260(13) 0.0057(9) 0.0046(9) 0.0051(9)
N3 0.0159(9) 0.0232(10) 0.0281(11) 0.0060(8) 0.0019(8) 0.0040(8)
C3 0.0155(11) 0.0229(11) 0.0222(12) 0.0031(9) 0.0016(9) 0.0027(9)
N5 0.0188(10) 0.0278(10) 0.0217(10) 0.0085(8) 0.0065(8) 0.0070(8)
C5 0.0335(14) 0.0253(13) 0.0296(15) 0.0090(10) 0.0027(11) 0.0014(11)
N4 0.0181(9) 0.0269(10) 0.0202(10) 0.0071(8) 0.0039(7) 0.0054(8)
C4 0.0220(12) 0.0262(12) 0.0282(14) 0.0065(10) 0.0003(10) 0.0060(10)
N6 0.0165(9) 0.0233(10) 0.0255(11) 0.0043(8) 0.0020(8) 0.0026(8)
C6 0.0282(13) 0.0291(13) 0.0300(15) 0.0036(11) 0.0105(11) -0.0037(11)
C9 0.0141(10) 0.0218(11) 0.0232(12) 0.0035(9) 0.0018(8) 0.0059(9)
N8 0.0178(9) 0.0193(9) 0.0232(10) 0.0045(8) 0.0086(8) 0.0073(8)
C8 0.0194(12) 0.0228(12) 0.0297(14) 0.0033(10) 0.0033(9) 0.0053(9)
N7 0.0169(9) 0.0172(10) 0.0239(11) 0.0016(8) 0.0047(8) 0.0051(8)
C7 0.0184(12) 0.0336(14) 0.0293(14) 0.0000(11) 0.0068(10) 0.0043(10)
C10 0.0164(11) 0.0210(11) 0.0280(13) 0.0038(9) 0.0007(9) 0.0064(9)
C11 0.0239(12) 0.0224(12) 0.0278(14) 0.0024(10) 0.0026(10) 0.0021(10)
C12 0.0525(19) 0.0238(13) 0.0467(19) 0.0075(12) 0.0197(14) 0.0131(13)
C13 0.0208(11) 0.0198(11) 0.0273(13) 0.0033(9) -0.0023(9) 0.0060(9)
C15 0.065(7) 0.031(2) 0.024(2) 0.0020(17) 0.005(2) 0.016(3)
C14 0.037(5) 0.023(3) 0.024(3) 0.006(2) -0.007(3) 0.003(3)
C15A 0.039(13) 0.038(8) 0.029(6) -0.004(5) 0.006(6) 0.013(9)
C14A 0.022(9) 0.016(7) 0.026(5) -0.002(4) -0.002(5) 0.004(6)
C16 0.0172(11) 0.0234(11) 0.0193(12) 0.0015(9) -0.0011(8) 0.0063(9)
C17 0.0186(11) 0.0223(11) 0.0230(12) 0.0030(9) 0.0021(9) 0.0071(9)
C18 0.0253(12) 0.0194(11) 0.0190(12) 0.0032(9) 0.0000(9) 0.0016(9)
C19 0.0374(15) 0.0366(15) 0.0250(14) 0.0070(11) 0.0035(11) 0.0175(12)
C20 0.0433(17) 0.0412(16) 0.0390(17) 0.0116(13) -0.0040(13) 0.0219(14)
C21 0.060(2) 0.0315(15) 0.0264(15) 0.0059(11) -0.0025(13) 0.0138(14)
C22 0.0499(18) 0.0458(17) 0.0245(15) 0.0025(12) 0.0055(12) 0.0126(14)
C23 0.0344(15) 0.0437(16) 0.0280(15) 0.0032(12) 0.0015(11) 0.0123(13)
C24 0.0164(11) 0.0230(11) 0.0226(12) 0.0043(9) 0.0027(9) 0.0059(9)
C25 0.0165(11) 0.0228(11) 0.0216(12) 0.0034(9) 0.0055(9) 0.0056(9)
C26 0.0169(11) 0.0201(11) 0.0258(13) 0.0049(9) 0.0002(9) 0.0013(9)
C27 0.0244(12) 0.0280(13) 0.0314(14) 0.0085(10) 0.0050(10) 0.0075(10)
C28 0.0238(13) 0.0307(14) 0.0449(17) 0.0119(12) 0.0010(11) 0.0098(11)
C29 0.0336(15) 0.0423(16) 0.0424(17) 0.0194(13) -0.0017(12) 0.0106(13)
C30 0.0432(17) 0.0556(19) 0.0301(16) 0.0168(13) 0.0081(12) 0.0195(15)
C31 0.0302(14) 0.0409(15) 0.0294(14) 0.0110(11) 0.0066(11) 0.0147(12)
C32 0.0158(11) 0.0218(11) 0.0279(13) 0.0031(9) 0.0060(9) 0.0063(9)
C33 0.0183(11) 0.0217(11) 0.0231(12) 0.0022(9) 0.0024(9) 0.0064(9)
C34 0.014(2) 0.018(3) 0.035(4) -0.0009(19) 0.001(2) 0.004(3)
C35 0.031(6) 0.045(9) 0.027(8) 0.000(5) 0.001(5) 0.014(6)
C36 0.025(6) 0.045(10) 0.047(10) -0.011(6) -0.001(6) 0.018(7)
C37 0.031(7) 0.046(7) 0.052(12) -0.009(6) -0.006(7) 0.016(6)
C38 0.024(7) 0.032(6) 0.066(12) -0.001(6) -0.004(7) 0.014(5)
C39 0.030(7) 0.021(5) 0.032(9) 0.003(5) -0.006(6) 0.013(4)
C34A 0.014(2) 0.018(3) 0.035(4) -0.0009(19) 0.001(2) 0.004(3)
C35A 0.016(2) 0.024(3) 0.030(4) 0.002(2) 0.004(2) 0.0056(17)
C36A 0.018(2) 0.033(3) 0.035(3) -0.003(2) 0.004(2) 0.0090(19)
C37A 0.021(2) 0.030(3) 0.035(4) -0.007(3) -0.001(2) 0.013(2)
C38A 0.024(3) 0.025(2) 0.037(4) 0.001(2) 0.003(3) 0.007(2)
C39A 0.020(2) 0.025(2) 0.023(4) -0.001(2) 0.002(2) 0.0065(17)
C40 0.0193(11) 0.0196(11) 0.0189(12) 0.0024(9) 0.0037(8) 0.0075(9)
C41 0.0194(11) 0.0185(11) 0.0200(12) 0.0030(9) 0.0038(9) 0.0056(9)
C42 0.0195(11) 0.0216(11) 0.0229(12) -0.0007(9) 0.0042(9) 0.0066(9)
C43 0.0269(13) 0.0226(12) 0.0304(14) 0.0013(10) 0.0053(10) 0.0097(10)
C44 0.0201(11) 0.0195(11) 0.0205(12) 0.0030(9) 0.0046(9) 0.0056(9)
C45 0.0188(11) 0.0224(12) 0.0307(14) -0.0015(10) 0.0049(10) 0.0055(9)
C46 0.0275(14) 0.0347(15) 0.0358(16) -0.0018(12) -0.0038(11) 0.0091(11)
C47 0.0174(11) 0.0189(11) 0.0226(12) 0.0055(9) 0.0049(9) 0.0047(9)
C48 0.0179(11) 0.0198(11) 0.0232(12) 0.0045(9) 0.0055(9) 0.0060(9)
C49 0.0187(11) 0.0174(11) 0.0257(13) 0.0017(9) 0.0080(9) 0.0051(9)
C50 0.0231(12) 0.0301(13) 0.0317(14) 0.0091(11) 0.0057(10) 0.0077(10)
C51 0.0186(12) 0.0406(16) 0.0465(18) 0.0063(13) 0.0013(11) 0.0064(11)
C52 0.0215(13) 0.0285(13) 0.0478(18) 0.0031(12) 0.0132(11) 0.0000(10)
C53 0.0296(13) 0.0210(12) 0.0351(15) 0.0050(10) 0.0152(11) 0.0058(10)
C54 0.0244(12) 0.0213(12) 0.0290(14) 0.0058(10) 0.0098(10) 0.0091(10)
C55 0.0142(10) 0.0200(11) 0.0243(12) 0.0054(9) 0.0040(8) 0.0062(9)
C56 0.0174(11) 0.0211(11) 0.0275(13) 0.0051(9) 0.0060(9) 0.0072(9)
C57 0.0286(13) 0.0226(12) 0.0264(13) 0.0074(10) 0.0117(10) 0.0090(10)
C58 0.0275(15) 0.069(2) 0.0365(17) 0.0073(15) 0.0154(12) 0.0109(14)
C59 0.0201(11) 0.0225(11) 0.0225(12) 0.0066(9) 0.0065(9) 0.0082(9)
C60 0.032(5) 0.020(4) 0.028(4) 0.002(3) 0.009(3) 0.012(3)
C61 0.034(2) 0.028(2) 0.049(3) 0.0085(18) 0.021(2) 0.0139(18)
C60A 0.039(9) 0.025(7) 0.038(9) 0.006(6) 0.027(7) 0.007(7)
C61A 0.080(9) 0.121(13) 0.082(10) -0.066(10) -0.023(7) 0.031(9)
C92 0.0241(13) 0.0408(15) 0.0276(14) 0.0052(11) 0.0064(10) 0.0092(11)
C91 0.0175(11) 0.0363(14) 0.0252(13) 0.0060(10) 0.0053(9) 0.0049(10)
C90 0.0176(11) 0.0286(12) 0.0229(12) 0.0074(10) 0.0041(9) 0.0049(9)
C89 0.0263(13) 0.0400(15) 0.0269(14) 0.0087(11) 0.0052(10) 0.0101(11)
C88 0.0196(12) 0.0332(13) 0.0233(13) 0.0048(10) 0.0039(9) 0.0057(10)
C87 0.0182(11) 0.0300(13) 0.0229(12) 0.0072(10) 0.0044(9) 0.0058(10)
C86 0.0172(11) 0.0266(12) 0.0199(12) 0.0076(9) 0.0031(9) 0.0052(9)
C85 0.0245(13) 0.0490(16) 0.0356(16) 0.0187(13) 0.0102(11) 0.0164(12)
C84 0.0332(15) 0.071(2) 0.0428(18) 0.0293(16) 0.0137(13) 0.0287(15)
C83 0.0350(16) 0.090(3) 0.0244(15) 0.0158(15) 0.0052(12) 0.0335(17)
C82 0.0218(13) 0.065(2) 0.0338(16) -0.0029(14) -0.0013(11) 0.0142(13)
C81 0.0197(12) 0.0461(16) 0.0306(15) 0.0043(12) 0.0035(10) 0.0106(11)
C80 0.0164(11) 0.0420(15) 0.0236(13) 0.0080(10) 0.0068(9) 0.0110(10)
C79 0.0190(11) 0.0251(12) 0.0225(12) 0.0067(9) 0.0047(9) 0.0054(9)
C78 0.0148(10) 0.0261(12) 0.0205(12) 0.0065(9) 0.0025(8) 0.0040(9)
C77 0.0257(12) 0.0314(13) 0.0264(14) 0.0070(10) 0.0064(10) 0.0123(10)
C76 0.0375(15) 0.0419(16) 0.0317(15) 0.0122(12) 0.0072(11) 0.0234(13)
C75 0.0278(14) 0.0602(19) 0.0288(15) 0.0088(13) 0.0042(11) 0.0248(13)
C74 0.0195(12) 0.0520(17) 0.0305(15) 0.0049(12) 0.0031(10) 0.0097(12)
C73 0.0208(12) 0.0358(14) 0.0315(15) 0.0076(11) 0.0046(10) 0.0067(11)
C72 0.0199(11) 0.0301(13) 0.0234(13) 0.0048(10) 0.0042(9) 0.0092(10)
C71 0.0187(11) 0.0219(11) 0.0238(12) 0.0064(9) 0.0050(9) 0.0048(9)
C70 0.0177(11) 0.0201(11) 0.0208(12) 0.0063(9) 0.0035(9) 0.0047(9)
C69 0.0322(14) 0.0249(13) 0.0424(17) 0.0079(11) 0.0101(12) 0.0084(11)
C68 0.0522(18) 0.0219(13) 0.0505(19) 0.0073(12) 0.0115(14) 0.0112(13)
C67 0.0582(19) 0.0323(15) 0.0380(17) 0.0072(12) 0.0056(14) 0.0282(14)
C66 0.0388(15) 0.0415(16) 0.0300(15) 0.0065(12) 0.0020(11) 0.0247(13)
C65 0.0267(13) 0.0291(13) 0.0284(14) 0.0052(10) 0.0028(10) 0.0120(10)
C64 0.0263(12) 0.0225(12) 0.0209(12) 0.0066(9) 0.0043(9) 0.0095(10)
C63 0.0168(11) 0.0209(11) 0.0204(12) 0.0044(9) 0.0019(8) 0.0054(9)
C62 0.0169(11) 0.0202(11) 0.0239(12) 0.0038(9) 0.0047(9) 0.0076(9)
C1_1 0.060(3) 0.074(4) 0.076(4) 0.027(3) 0.032(2) 0.029(3)
O1_1 0.071(3) 0.065(3) 0.216(6) 0.022(3) 0.018(3) 0.022(2)
C2_1 0.101(6) 0.078(5) 0.206(10) 0.027(6) -0.039(6) 0.023(4)
C3_1 0.056(3) 0.046(2) 0.086(4) 0.023(2) 0.032(3) 0.013(2)
C1A_1 0.060(3) 0.074(4) 0.076(4) 0.027(3) 0.032(2) 0.029(3)
O1A_1 0.071(3) 0.065(3) 0.216(6) 0.022(3) 0.018(3) 0.022(2)
C2A_1 0.101(6) 0.078(5) 0.206(10) 0.027(6) -0.039(6) 0.023(4)
C3A_1 0.056(3) 0.046(2) 0.086(4) 0.023(2) 0.032(3) 0.013(2)
O1_2 0.041(2) 0.096(3) 0.095(3) 0.008(2) 0.011(2) 0.001(2)
C2_2 0.102(5) 0.048(3) 0.072(4) 0.008(3) 0.041(3) 0.014(3)
C3_2 0.051(3) 0.052(3) 0.055(3) 0.003(2) 0.017(2) 0.009(2)
C1_2 0.046(2) 0.043(2) 0.050(3) 0.007(2) 0.010(2) 0.012(2)
C1A_2 0.046(2) 0.043(2) 0.050(3) 0.007(2) 0.010(2) 0.012(2)
C2A_2 0.102(5) 0.048(3) 0.072(4) 0.008(3) 0.041(3) 0.014(3)
C3A_2 0.051(3) 0.052(3) 0.055(3) 0.003(2) 0.017(2) 0.009(2)
O1A_2 0.041(2) 0.096(3) 0.095(3) 0.008(2) 0.011(2) 0.001(2)
C2_3 0.038(2) 0.057(2) 0.049(3) 0.006(2) 0.0057(18) 0.0247(19)
C1_3 0.072(5) 0.060(4) 0.061(3) 0.015(3) 0.016(3) 0.025(4)
O1_3 0.358(12) 0.051(2) 0.077(3) -0.004(2) 0.006(5) 0.069(4)
C3_3 0.078(4) 0.049(3) 0.061(3) 0.009(2) 0.013(3) 0.042(2)
O1A_3 0.358(12) 0.051(2) 0.077(3) -0.004(2) 0.006(5) 0.069(4)
C3A_3 0.078(4) 0.049(3) 0.061(3) 0.009(2) 0.013(3) 0.042(2)
C2A_3 0.038(2) 0.057(2) 0.049(3) 0.006(2) 0.0057(18) 0.0247(19)
C1A_3 0.072(5) 0.060(4) 0.061(3) 0.015(3) 0.016(3) 0.025(4)
C1_4 0.047(4) 0.044(4) 0.090(6) 0.018(4) -0.026(3) -0.006(3)
O1_4 0.113(6) 0.109(6) 0.105(5) 0.048(5) 0.009(5) 0.026(5)
C3_4 0.105(7) 0.043(4) 0.113(7) 0.039(5) 0.051(6) 0.025(5)
C1_5 0.096(4) 0.046(2) 0.055(3) 0.0017(19) 0.017(3) 0.024(2)
O1_5 0.163(5) 0.100(3) 0.079(3) 0.012(2) -0.015(3) 0.076(3)
C2_5 0.086(3) 0.052(3) 0.071(3) 0.011(2) 0.038(3) 0.030(2)
C3_5 0.087(3) 0.058(3) 0.053(3) 0.008(2) 0.012(2) 0.042(2)
O3_5 0.0284(10) 0.0360(11) 0.0357(12) 0.0075(9) 0.0077(9) 0.0117(9)
O1_7 0.0284(10) 0.0360(11) 0.0357(12) 0.0075(9) 0.0077(9) 0.0117(9)
O1_7 0.0284(10) 0.0360(11) 0.0357(12) 0.0075(9) 0.0077(9) 0.0117(9)
O3_6 0.0215(11) 0.0249(11) 0.0265(12) 0.0089(8) 0.0076(8) 0.0093(9)
O2_6 0.0215(11) 0.0249(11) 0.0265(12) 0.0089(8) 0.0076(8) 0.0093(9)

loop_
_atom_type_symbol
_atom_type_description
_atom_type_scat_dispersion_real
_atom_type_scat_dispersion_imag
_atom_type_scat_source
C C 0.0181 0.0091 'International Tables Vol C Tables 4.2.6.8 and 6.1.1.4'
H H 0.0000 0.0000 'International Tables Vol C Tables 4.2.6.8 and 6.1.1.4'
N N 0.0311 0.0180 'International Tables Vol C Tables 4.2.6.8 and 6.1.1.4'
O O 0.0492 0.0322 'International Tables Vol C Tables 4.2.6.8 and 6.1.1.4'
Ni Ni -3.0029 0.5091 'International Tables Vol C Tables 4.2.6.8 and 6.1.1.4'

loop_
_geom_angle_atom_site_label_1
_geom_angle_atom_site_label_2
_geom_angle_atom_site_label_3
_geom_angle
N4 Ni1 N3 92.35(9)
N4 Ni1 N1 90.70(9)
N3 Ni1 N1 160.01(9)
N4 Ni1 N2 158.96(9)
N3 Ni1 N2 90.52(9)
N1 Ni1 N2 93.69(9)
N1 C1 C2 123.3(2)
N1 C1 C90 109.2(2)
C2 C1 C90 127.4(2)
C1 N1 C86 107.7(2)
C1 N1 Ni1 122.12(16)
C86 N1 Ni1 123.94(16)
C9 N2 C16 107.47(19)
C9 N2 Ni1 123.92(16)
C16 N2 Ni1 121.45(16)
C1 C2 C9 120.9(2)
C1 C2 C3 118.3(2)
C9 C2 C3 120.7(2)
N6 N3 C24 109.80(19)
N6 N3 Ni1 119.27(16)
C24 N3 Ni1 128.54(16)
C4 C3 C8 118.7(2)
C4 C3 C2 119.5(2)
C8 C3 C2 121.8(2)
C70 N5 N4 106.29(19)
C6 C5 C4 119.4(3)
C6 C5 H5C 120.3
C4 C5 H5C 120.3
N5 N4 C78 110.36(19)
N5 N4 Ni1 118.16(15)
C78 N4 Ni1 128.77(16)
C5 C4 C3 121.0(2)
C5 C4 H4 119.5
C3 C4 H4 119.5
N3 N6 C32 106.28(19)
C7 C6 C5 120.4(2)
C7 C6 H6 119.8
C5 C6 H6 119.8
N2 C9 C2 121.6(2)
N2 C9 C10 109.6(2)
C2 C9 C10 128.8(2)
C55 N8 C62 110.41(19)
C55 N8 H8 124.8
C62 N8 H8 124.8
C7 C8 C3 120.5(2)
C7 C8 H8A 119.7
C3 C8 H8A 119.7
C47 N7 C40 111.0(2)
C47 N7 HN7 125.9(18)
C40 N7 HN7 122.4(18)
C6 C7 C8 119.9(2)
C6 C7 H7 120.0
C8 C7 H7 120.0
C13 C10 C9 107.1(2)
C13 C10 C11 125.4(2)
C9 C10 C11 126.8(2)
C10 C11 C12 112.1(2)
C10 C11 H11A 109.2
C12 C11 H11A 109.2
C10 C11 H11B 109.2
C12 C11 H11B 109.2
H11A C11 H11B 107.9
C11 C12 H12A 109.5
C11 C12 H12B 109.5
H12A C12 H12B 109.5
C11 C12 H12C 109.5
H12A C12 H12C 109.5
H12B C12 H12C 109.5
C10 C13 C16 107.3(2)
C10 C13 C14A 122.5(15)
C16 C13 C14A 129.9(15)
C10 C13 C14 126.1(5)
C16 C13 C14 125.3(5)
C14 C15 H15A 109.5
C14 C15 H15B 109.5
H15A C15 H15B 109.5
C14 C15 H15C 109.5
H15A C15 H15C 109.5
H15B C15 H15C 109.5
C15 C14 C13 113.9(7)
C15 C14 H14A 108.8
C13 C14 H14A 108.8
C15 C14 H14B 108.8
C13 C14 H14B 108.8
H14A C14 H14B 107.7
C14A C15A H15A 109.5
C14A C15A H15B 109.5
H15A C15A H15B 109.5
C14A C15A H15C 109.5
H15A C15A H15C 109.5
H15B C15A H15C 109.5
C13 C14A C15A 109.6(18)
C13 C14A H4A 109.8
C15A C14A H4A 109.8
C13 C14A H4B 109.8
C15A C14A H4B 109.8
H4A C14A H4B 108.2
C17 C16 N2 122.5(2)
C17 C16 C13 129.1(2)
N2 C16 C13 108.1(2)
C16 C17 C24 121.1(2)
C16 C17 C18 122.5(2)
C24 C17 C18 116.3(2)
C19 C18 C23 119.0(2)
C19 C18 C17 121.3(2)
C23 C18 C17 119.7(2)
C18 C19 C20 120.2(3)
C18 C19 H19 119.9
C20 C19 H19 119.9
C21 C20 C19 120.7(3)
C21 C20 H20 119.7
C19 C20 H20 119.7
C20 C21 C22 119.9(3)
C20 C21 H21 120.1
C22 C21 H21 120.1
C21 C22 C23 119.5(3)
C21 C22 H22 120.3
C23 C22 H22 120.3
C18 C23 C22 120.7(3)
C18 C23 H23 119.6
C22 C23 H23 119.6
N3 C24 C25 108.7(2)
N3 C24 C17 120.5(2)
C25 C24 C17 130.8(2)
C32 C25 C24 103.9(2)
C32 C25 C26 126.2(2)
C24 C25 C26 129.9(2)
C27 C26 C31 118.8(2)
C27 C26 C25 120.9(2)
C31 C26 C25 120.4(2)
C28 C27 C26 120.5(3)
C28 C27 H27 119.7
C26 C27 H27 119.7
C27 C28 C29 120.0(3)
C27 C28 H28 120.0
C29 C28 H28 120.0
C30 C29 C28 119.8(3)
C30 C29 H29 120.1
C28 C29 H29 120.1
C29 C30 C31 119.9(3)
C29 C30 H30 120.0
C31 C30 H30 120.0
C30 C31 C26 120.9(3)
C30 C31 H31 119.5
C26 C31 H31 119.5
N6 C32 C25 111.4(2)
N6 C32 C33 120.8(2)
C25 C32 C33 127.7(2)
C40 C33 C34A 124.8(6)
C40 C33 C32 121.5(2)
C34A C33 C32 113.5(6)
C40 C33 C34 118.3(14)
C32 C33 C34 120.0(15)
C35 C34 C39 120(2)
C35 C34 C33 118(2)
C39 C34 C33 121(2)
C34 C35 C36 122.6(19)
C34 C35 H35 118.7
C36 C35 H35 118.7
C37 C36 C35 116.9(16)
C37 C36 H36 121.5
C35 C36 H36 121.5
C38 C37 C36 122.2(16)
C38 C37 H37 118.9
C36 C37 H37 118.9
C37 C38 C39 122.8(17)
C37 C38 H38 118.6
C39 C38 H38 118.6
C38 C39 C34 114.7(19)
C38 C39 H39 122.7
C34 C39 H39 122.7
C39A C34A C35A 118.2(9)
C39A C34A C33 120.7(8)
C35A C34A C33 121.1(7)
C36A C35A C34A 121.0(6)
C36A C35A H35A 119.5
C34A C35A H35A 119.5
C35A C36A C37A 120.0(5)
C35A C36A H36A 120.0
C37A C36A H36A 120.0
C38A C37A C36A 120.4(5)
C38A C37A H37A 119.8
C36A C37A H37A 119.8
C37A C38A C39A 119.4(6)
C37A C38A H38A 120.3
C39A C38A H38A 120.3
C34A C39A C38A 121.1(7)
C34A C39A H39A 119.5
C38A C39A H39A 119.5
C33 C40 N7 122.7(2)
C33 C40 C41 131.4(2)
N7 C40 C41 105.79(19)
C44 C41 C40 108.2(2)
C44 C41 C42 124.5(2)
C40 C41 C42 126.6(2)
C41 C42 C43 114.1(2)
C41 C42 H42A 108.7
C43 C42 H42A 108.7
C41 C42 H42B 108.7
C43 C42 H42B 108.7
H42A C42 H42B 107.6
C42 C43 H43A 109.5
C42 C43 H43B 109.5
H43A C43 H43B 109.5
C42 C43 H43C 109.5
H43A C43 H43C 109.5
H43B C43 H43C 109.5
C41 C44 C47 108.3(2)
C41 C44 C45 124.7(2)
C47 C44 C45 125.6(2)
C44 C45 C46 110.7(2)
C44 C45 H45A 109.5
C46 C45 H45A 109.5
C44 C45 H45B 109.5
C46 C45 H45B 109.5
H45A C45 H45B 108.1
C45 C46 H46A 109.5
C45 C46 H46B 109.5
H46A C46 H46B 109.5
C45 C46 H46C 109.5
H46A C46 H46C 109.5
H46B C46 H46C 109.5
N7 C47 C48 124.2(2)
N7 C47 C44 106.6(2)
C48 C47 C44 129.2(2)
C47 C48 C55 122.3(2)
C47 C48 C49 121.0(2)
C55 C48 C49 116.6(2)
C50 C49 C54 118.6(2)
C50 C49 C48 119.9(2)
C54 C49 C48 121.5(2)
C51 C50 C49 120.4(3)
C51 C50 H50 119.8
C49 C50 H50 119.8
C52 C51 C50 120.6(3)
C52 C51 H51 119.7
C50 C51 H51 119.7
C53 C52 C51 119.4(2)
C53 C52 H52 120.3
C51 C52 H52 120.3
C52 C53 C54 120.6(3)
C52 C53 H53 119.7
C54 C53 H53 119.7
C53 C54 C49 120.4(2)
C53 C54 H54 119.8
C49 C54 H54 119.8
N8 C55 C48 123.7(2)
N8 C55 C56 107.7(2)
C48 C55 C56 128.6(2)
C59 C56 C55 107.7(2)
C59 C56 C57 125.6(2)
C55 C56 C57 125.8(2)
C56 C57 C58 115.9(2)
C56 C57 H57A 108.3
C58 C57 H57A 108.3
C56 C57 H57B 108.3
C58 C57 H57B 108.3
H57A C57 H57B 107.4
C57 C58 H58A 109.5
C57 C58 H58B 109.5
H58A C58 H58B 109.5
C57 C58 H58C 109.5
H58A C58 H58C 109.5
H58B C58 H58C 109.5
C56 C59 C62 107.5(2)
C56 C59 C60A 124.3(15)
C62 C59 C60A 126.5(15)
C56 C59 C60 125.4(8)
C62 C59 C60 126.4(8)
C59 C60 C61 113.9(11)
C59 C60 H60A 108.8
C61 C60 H60A 108.8
C59 C60 H60B 108.8
C61 C60 H60B 108.8
H60A C60 H60B 107.7
C60 C61 H61A 109.5
C60 C61 H61B 109.5
H61A C61 H61B 109.5
C60 C61 H61C 109.5
H61A C61 H61C 109.5
H61B C61 H61C 109.5
C59 C60A C61A 112(2)
C59 C60A H6A 109.3
C61A C60A H6A 109.3
C59 C60A H6B 109.3
C61A C60A H6B 109.3
H6A C60A H6B 107.9
C60A C61A H1A 109.5
C60A C61A H1B 109.5
H1A C61A H1B 109.5
C60A C61A H1C 109.5
H1A C61A H1C 109.5
H1B C61A H1C 109.5
C91 C92 H92A 109.5
C91 C92 H92B 109.5
H92A C92 H92B 109.5
C91 C92 H92C 109.5
H92A C92 H92C 109.5
H92B C92 H92C 109.5
C90 C91 C92 110.4(2)
C90 C91 H91A 109.6
C92 C91 H91A 109.6
C90 C91 H91B 109.6
C92 C91 H91B 109.6
H91A C91 H91B 108.1
C87 C90 C1 107.4(2)
C87 C90 C91 125.5(2)
C1 C90 C91 125.6(2)
C88 C89 H89A 109.5
C88 C89 H89B 109.5
H89A C89 H89B 109.5
C88 C89 H89C 109.5
H89A C89 H89C 109.5
H89B C89 H89C 109.5
C87 C88 C89 113.9(2)
C87 C88 H88A 108.8
C89 C88 H88A 108.8
C87 C88 H88B 108.8
C89 C88 H88B 108.8
H88A C88 H88B 107.7
C90 C87 C86 107.0(2)
C90 C87 C88 123.9(2)
C86 C87 C88 128.8(2)
C79 C86 N1 122.7(2)
C79 C86 C87 129.1(2)
N1 C86 C87 108.1(2)
C84 C85 C80 121.1(3)
C84 C85 H85 119.5
C80 C85 H85 119.5
C83 C84 C85 119.9(3)
C83 C84 H84 120.0
C85 C84 H84 120.0
C84 C83 C82 119.7(3)
C84 C83 H83 120.2
C82 C83 H83 120.2
C83 C82 C81 120.4(3)
C83 C82 H82 119.8
C81 C82 H82 119.8
C82 C81 C80 120.2(3)
C82 C81 H81 119.9
C80 C81 H81 119.9
C85 C80 C81 118.6(3)
C85 C80 C79 120.2(2)
C81 C80 C79 121.2(2)
C86 C79 C78 120.4(2)
C86 C79 C80 122.0(2)
C78 C79 C80 117.5(2)
N4 C78 C71 107.6(2)
N4 C78 C79 121.5(2)
C71 C78 C79 130.8(2)
C72 C77 C76 120.8(3)
C72 C77 H77 119.6
C76 C77 H77 119.6
C77 C76 C75 120.0(3)
C77 C76 H76 120.0
C75 C76 H76 120.0
C74 C75 C76 119.7(3)
C74 C75 H75 120.2
C76 C75 H75 120.2
C75 C74 C73 120.1(3)
C75 C74 H74 120.0
C73 C74 H74 120.0
C74 C73 C72 120.6(3)
C74 C73 H73 119.7
C72 C73 H73 119.7
C77 C72 C73 118.8(2)
C77 C72 C71 122.0(2)
C73 C72 C71 119.1(2)
C70 C71 C78 104.0(2)
C70 C71 C72 124.0(2)
C78 C71 C72 131.8(2)
N5 C70 C71 111.7(2)
N5 C70 C63 121.1(2)
C71 C70 C63 127.2(2)
C68 C69 C64 120.2(3)
C68 C69 H69 119.9
C64 C69 H69 119.9
C67 C68 C69 120.3(3)
C67 C68 H68 119.9
C69 C68 H68 119.9
C66 C67 C68 120.0(3)
C66 C67 H67 120.0
C68 C67 H67 120.0
C65 C66 C67 120.1(3)
C65 C66 H66 119.9
C67 C66 H66 119.9
C66 C65 C64 120.9(3)
C66 C65 H65 119.6
C64 C65 H65 119.6
C69 C64 C65 118.5(2)
C69 C64 C63 120.7(2)
C65 C64 C63 120.8(2)
C62 C63 C70 120.7(2)
C62 C63 C64 121.8(2)
C70 C63 C64 117.4(2)
C63 C62 N8 121.3(2)
C63 C62 C59 132.3(2)
N8 C62 C59 106.4(2)
C3_1 C1_1 H1A_1 109.5
C3_1 C1_1 H1B_1 109.5
H1A_1 C1_1 H1B_1 109.5
C3_1 C1_1 H1C_1 109.5
H1A_1 C1_1 H1C_1 109.5
H1B_1 C1_1 H1C_1 109.5
C3_1 C2_1 H2A_1 109.5
C3_1 C2_1 H2B_1 109.5
H2A_1 C2_1 H2B_1 109.5
C3_1 C2_1 H2C_1 109.5
H2A_1 C2_1 H2C_1 109.5
H2B_1 C2_1 H2C_1 109.5
O1_1 C3_1 C2_1 119.5(7)
O1_1 C3_1 C1_1 121.5(6)
C2_1 C3_1 C1_1 117.9(6)
C3A_1 C1A_1 H1AA_1 109.5
C3A_1 C1A_1 H1AB_1 109.5
H1AA_1 C1A_1 H1AB_1 109.5
C3A_1 C1A_1 H1AC_1 109.5
H1AA_1 C1A_1 H1AC_1 109.5
H1AB_1 C1A_1 H1AC_1 109.5
C3A_1 C2A_1 H2AA_1 109.5
C3A_1 C2A_1 H2AB_1 109.5
H2AA_1 C2A_1 H2AB_1 109.5
C3A_1 C2A_1 H2AC_1 109.5
H2AA_1 C2A_1 H2AC_1 109.5
H2AB_1 C2A_1 H2AC_1 109.5
O1A_1 C3A_1 C2A_1 115.6(17)
O1A_1 C3A_1 C1A_1 123.9(15)
C2A_1 C3A_1 C1A_1 120.1(15)
C3_2 C2_2 H2A_2 109.5
C3_2 C2_2 H2B_2 109.5
H2A_2 C2_2 H2B_2 109.5
C3_2 C2_2 H2C_2 109.5
H2A_2 C2_2 H2C_2 109.5
H2B_2 C2_2 H2C_2 109.5
O1_2 C3_2 C1_2 119.9(5)
O1_2 C3_2 C2_2 122.9(6)
C1_2 C3_2 C2_2 117.2(5)
C3_2 C1_2 H1A_2 109.5
C3_2 C1_2 H1B_2 109.5
H1A_2 C1_2 H1B_2 109.5
C3_2 C1_2 H1C_2 109.5
H1A_2 C1_2 H1C_2 109.5
H1B_2 C1_2 H1C_2 109.5
C3A_2 C1A_2 H1AA_2 109.5
C3A_2 C1A_2 H1AB_2 109.5
H1AA_2 C1A_2 H1AB_2 109.5
C3A_2 C1A_2 H1AC_2 109.5
H1AA_2 C1A_2 H1AC_2 109.5
H1AB_2 C1A_2 H1AC_2 109.5
C3A_2 C2A_2 H2AA_2 109.5
C3A_2 C2A_2 H2AB_2 109.5
H2AA_2 C2A_2 H2AB_2 109.5
C3A_2 C2A_2 H2AC_2 109.5
H2AA_2 C2A_2 H2AC_2 109.5
H2AB_2 C2A_2 H2AC_2 109.5
O1A_2 C3A_2 C1A_2 131(3)
O1A_2 C3A_2 C2A_2 112(2)
C1A_2 C3A_2 C2A_2 116(2)
C3_3 C2_3 H22A_3 109.5
C3_3 C2_3 H22B_3 109.5
H22A_3 C2_3 H22B_3 109.5
C3_3 C2_3 H22C_3 109.5
H22A_3 C2_3 H22C_3 109.5
H22B_3 C2_3 H22C_3 109.5
C3_3 C1_3 H1A_3 109.5
C3_3 C1_3 H1B_3 109.5
H1A_3 C1_3 H1B_3 109.5
C3_3 C1_3 H1C_3 109.5
H1A_3 C1_3 H1C_3 109.5
H1B_3 C1_3 H1C_3 109.5
O1_3 C3_3 C2_3 114.0(17)
O1_3 C3_3 C1_3 134(2)
C2_3 C3_3 C1_3 111.8(15)
O1A_3 C3A_3 C1A_3 123.9(6)
O1A_3 C3A_3 C2A_3 121.7(6)
C1A_3 C3A_3 C2A_3 114.4(6)
C3A_3 C2A_3 H2AA_3 109.5
C3A_3 C2A_3 H2AB_3 109.5
H2AA_3 C2A_3 H2AB_3 109.5
C3A_3 C2A_3 H2AC_3 109.5
H2AA_3 C2A_3 H2AC_3 109.5
H2AB_3 C2A_3 H2AC_3 109.5
C3A_3 C1A_3 H1AA_3 109.5
C3A_3 C1A_3 H1AB_3 109.5
H1AA_3 C1A_3 H1AB_3 109.5
C3A_3 C1A_3 H1AC_3 109.5
H1AA_3 C1A_3 H1AC_3 109.5
H1AB_3 C1A_3 H1AC_3 109.5
C3_4 C1_4 H1A_4 109.5
C3_4 C1_4 H1B_4 109.5
H1A_4 C1_4 H1B_4 109.5
C3_4 C1_4 H1C_4 109.5
H1A_4 C1_4 H1C_4 109.5
H1B_4 C1_4 H1C_4 109.5
C3_4 C1_4 H1D_4 109.5
H1A_4 C1_4 H1D_4 141.1
H1B_4 C1_4 H1D_4 56.3
H1C_4 C1_4 H1D_4 56.3
C3_4 C1_4 H1E_4 109.5
H1A_4 C1_4 H1E_4 56.3
H1B_4 C1_4 H1E_4 141.1
H1C_4 C1_4 H1E_4 56.3
H1D_4 C1_4 H1E_4 109.5
C3_4 C1_4 H1F_4 109.5
H1A_4 C1_4 H1F_4 56.3
H1B_4 C1_4 H1F_4 56.3
H1C_4 C1_4 H1F_4 141.1
H1D_4 C1_4 H1F_4 109.5
H1E_4 C1_4 H1F_4 109.5
O1_4 C3_4 C1_4 117.7(11)
C3_5 C1_5 H1A_5 109.5
C3_5 C1_5 H1B_5 109.5
H1A_5 C1_5 H1B_5 109.5
C3_5 C1_5 H1C_5 109.5
H1A_5 C1_5 H1C_5 109.5
H1B_5 C1_5 H1C_5 109.5
C3_5 C2_5 H2A_5 109.5
C3_5 C2_5 H2B_5 109.5
H2A_5 C2_5 H2B_5 109.5
C3_5 C2_5 H2C_5 109.5
H2A_5 C2_5 H2C_5 109.5
H2B_5 C2_5 H2C_5 109.5
O1_5 C3_5 C2_5 122.2(5)
O1_5 C3_5 C1_5 121.1(6)
C2_5 C3_5 C1_5 116.7(4)
H1_7 O1_7 H2_7 109(3)
H23O_6 O3_6 H13O_6 109(3)

loop_
_geom_bond_atom_site_label_1
_geom_bond_atom_site_label_2
_geom_bond_distance
Ni1 N4 1.865(2)
Ni1 N3 1.875(2)
Ni1 N1 1.879(2)
Ni1 N2 1.887(2)
C1 N1 1.361(3)
C1 C2 1.394(3)
C1 C90 1.472(4)
N1 C86 1.401(3)
N2 C9 1.358(3)
N2 C16 1.410(3)
C2 C9 1.405(4)
C2 C3 1.493(3)
N3 N6 1.360(3)
N3 C24 1.369(3)
C3 C4 1.391(4)
C3 C8 1.391(3)
N5 C70 1.350(3)
N5 N4 1.353(3)
C5 C6 1.383(4)
C5 C4 1.389(4)
C5 H5C 0.9500
N4 C78 1.374(3)
C4 H4 0.9500
N6 C32 1.362(3)
C6 C7 1.381(4)
C6 H6 0.9500
C9 C10 1.468(3)
N8 C55 1.343(3)
N8 C62 1.393(3)
N8 H8 0.8800
C8 C7 1.390(4)
C8 H8A 0.9500
N7 C47 1.364(3)
N7 C40 1.399(3)
N7 HN7 0.89(3)
C7 H7 0.9500
C10 C13 1.365(4)
C10 C11 1.504(3)
C11 C12 1.526(4)
C11 H11A 0.9900
C11 H11B 0.9900
C12 H12A 0.9800
C12 H12B 0.9800
C12 H12C 0.9800
C13 C16 1.463(3)
C13 C14A 1.48(3)
C13 C14 1.529(10)
C15 C14 1.516(8)
C15 H15A 0.9800
C15 H15B 0.9800
C15 H15C 0.9800
C14 H14A 0.9900
C14 H14B 0.9900
C15A C14A 1.508(16)
C15A H15A 0.9800
C15A H15B 0.9800
C15A H15C 0.9800
C14A H4A 0.9900
C14A H4B 0.9900
C16 C17 1.367(3)
C17 C24 1.448(3)
C17 C18 1.492(3)
C18 C19 1.378(4)
C18 C23 1.389(4)
C19 C20 1.396(4)
C19 H19 0.9500
C20 C21 1.369(5)
C20 H20 0.9500
C21 C22 1.382(5)
C21 H21 0.9500
C22 C23 1.397(4)
C22 H22 0.9500
C23 H23 0.9500
C24 C25 1.404(3)
C25 C32 1.397(3)
C25 C26 1.492(3)
C26 C27 1.392(4)
C26 C31 1.393(4)
C27 C28 1.390(4)
C27 H27 0.9500
C28 C29 1.397(5)
C28 H28 0.9500
C29 C30 1.380(5)
C29 H29 0.9500
C30 C31 1.391(4)
C30 H30 0.9500
C31 H31 0.9500
C32 C33 1.472(3)
C33 C40 1.369(3)
C33 C34A 1.468(13)
C33 C34 1.53(3)
C34 C35 1.35(3)
C34 C39 1.42(3)
C35 C36 1.40(3)
C35 H35 0.9500
C36 C37 1.35(3)
C36 H36 0.9500
C37 C38 1.34(2)
C37 H37 0.9500
C38 C39 1.41(2)
C38 H38 0.9500
C39 H39 0.9500
C34A C39A 1.392(10)
C34A C35A 1.405(11)
C35A C36A 1.379(8)
C35A H35A 0.9500
C36A C37A 1.396(8)
C36A H36A 0.9500
C37A C38A 1.378(8)
C37A H37A 0.9500
C38A C39A 1.404(9)
C38A H38A 0.9500
C39A H39A 0.9500
C40 C41 1.459(3)
C41 C44 1.363(3)
C41 C42 1.512(3)
C42 C43 1.530(3)
C42 H42A 0.9900
C42 H42B 0.9900
C43 H43A 0.9800
C43 H43B 0.9800
C43 H43C 0.9800
C44 C47 1.461(3)
C44 C45 1.507(3)
C45 C46 1.533(4)
C45 H45A 0.9900
C45 H45B 0.9900
C46 H46A 0.9800
C46 H46B 0.9800
C46 H46C 0.9800
C47 C48 1.394(3)
C48 C55 1.422(3)
C48 C49 1.488(3)
C49 C50 1.394(4)
C49 C54 1.402(3)
C50 C51 1.388(4)
C50 H50 0.9500
C51 C52 1.385(4)
C51 H51 0.9500
C52 C53 1.384(4)
C52 H52 0.9500
C53 C54 1.387(4)
C53 H53 0.9500
C54 H54 0.9500
C55 C56 1.454(3)
C56 C59 1.367(3)
C56 C57 1.509(3)
C57 C58 1.516(4)
C57 H57A 0.9900
C57 H57B 0.9900
C58 H58A 0.9800
C58 H58B 0.9800
C58 H58C 0.9800
C59 C62 1.452(3)
C59 C60A 1.47(4)
C59 C60 1.531(19)
C60 C61 1.531(17)
C60 H60A 0.9900
C60 H60B 0.9900
C61 H61A 0.9800
C61 H61B 0.9800
C61 H61C 0.9800
C60A C61A 1.55(4)
C60A H6A 0.9900
C60A H6B 0.9900
C61A H1A 0.9800
C61A H1B 0.9800
C61A H1C 0.9800
C92 C91 1.529(4)
C92 H92A 0.9800
C92 H92B 0.9800
C92 H92C 0.9800
C91 C90 1.507(3)
C91 H91A 0.9900
C91 H91B 0.9900
C90 C87 1.357(3)
C89 C88 1.534(4)
C89 H89A 0.9800
C89 H89B 0.9800
C89 H89C 0.9800
C88 C87 1.511(4)
C88 H88A 0.9900
C88 H88B 0.9900
C87 C86 1.476(3)
C86 C79 1.374(3)
C85 C84 1.387(4)
C85 C80 1.393(4)
C85 H85 0.9500
C84 C83 1.382(5)
C84 H84 0.9500
C83 C82 1.388(5)
C83 H83 0.9500
C82 C81 1.390(4)
C82 H82 0.9500
C81 C80 1.395(4)
C81 H81 0.9500
C80 C79 1.485(3)
C79 C78 1.453(3)
C78 C71 1.408(3)
C77 C72 1.383(4)
C77 C76 1.386(4)
C77 H77 0.9500
C76 C75 1.389(4)
C76 H76 0.9500
C75 C74 1.382(4)
C75 H75 0.9500
C74 C73 1.388(4)
C74 H74 0.9500
C73 C72 1.393(4)
C73 H73 0.9500
C72 C71 1.484(3)
C71 C70 1.395(3)
C70 C63 1.467(3)
C69 C68 1.391(4)
C69 C64 1.395(4)
C69 H69 0.9500
C68 C67 1.380(5)
C68 H68 0.9500
C67 C66 1.379(5)
C67 H67 0.9500
C66 C65 1.379(4)
C66 H66 0.9500
C65 C64 1.396(4)
C65 H65 0.9500
C64 C63 1.475(3)
C63 C62 1.373(3)
C1_1 C3_1 1.525(8)
C1_1 H1A_1 0.9800
C1_1 H1B_1 0.9800
C1_1 H1C_1 0.9800
O1_1 C3_1 1.189(7)
C2_1 C3_1 1.442(9)
C2_1 H2A_1 0.9800
C2_1 H2B_1 0.9800
C2_1 H2C_1 0.9800
C1A_1 C3A_1 1.532(16)
C1A_1 H1AA_1 0.9800
C1A_1 H1AB_1 0.9800
C1A_1 H1AC_1 0.9800
O1A_1 C3A_1 1.214(14)
C2A_1 C3A_1 1.512(16)
C2A_1 H2AA_1 0.9800
C2A_1 H2AB_1 0.9800
C2A_1 H2AC_1 0.9800
O1_2 C3_2 1.197(7)
C2_2 C3_2 1.493(8)
C2_2 H2A_2 0.9800
C2_2 H2B_2 0.9800
C2_2 H2C_2 0.9800
C3_2 C1_2 1.492(7)
C1_2 H1A_2 0.9800
C1_2 H1B_2 0.9800
C1_2 H1C_2 0.9800
C1A_2 C3A_2 1.524(19)
C1A_2 H1AA_2 0.9800
C1A_2 H1AB_2 0.9800
C1A_2 H1AC_2 0.9800
C2A_2 C3A_2 1.551(19)
C2A_2 H2AA_2 0.9800
C2A_2 H2AB_2 0.9800
C2A_2 H2AC_2 0.9800
C3A_2 O1A_2 1.243(19)
C2_3 C3_3 1.462(17)
C2_3 H22A_3 0.9800
C2_3 H22B_3 0.9800
C2_3 H22C_3 0.9800
C1_3 C3_3 1.502(17)
C1_3 H1A_3 0.9800
C1_3 H1B_3 0.9800
C1_3 H1C_3 0.9800
O1_3 C3_3 1.240(17)
O1A_3 C3A_3 1.141(7)
C3A_3 C1A_3 1.483(8)
C3A_3 C2A_3 1.536(8)
C2A_3 H2AA_3 0.9800
C2A_3 H2AB_3 0.9800
C2A_3 H2AC_3 0.9800
C1A_3 H1AA_3 0.9800
C1A_3 H1AB_3 0.9800
C1A_3 H1AC_3 0.9800
C1_4 C3_4 1.608(11)
C1_4 H1A_4 0.9800
C1_4 H1B_4 0.9800
C1_4 H1C_4 0.9800
C1_4 H1D_4 0.9800
C1_4 H1E_4 0.9800
C1_4 H1F_4 0.9800
O1_4 C3_4 1.259(11)
C1_5 C3_5 1.495(7)
C1_5 H1A_5 0.9800
C1_5 H1B_5 0.9800
C1_5 H1C_5 0.9800
O1_5 C3_5 1.214(6)
C2_5 C3_5 1.469(7)
C2_5 H2A_5 0.9800
C2_5 H2B_5 0.9800
C2_5 H2C_5 0.9800
O1_7 H1_7 0.959(19)
O1_7 H2_7 0.962(19)
O3_6 H23O_6 0.908(19)
O3_6 H13O_6 0.911(18)
